data_7108662
loop_
_publ_author_name
'Vjekoslav Strukil'
'Boris Bartolec'
'Tomislav Portada'
'Ivica Dilovic'
'Ivan Halasz'
'Davor Margetic'

_publ_section_title
;
 One-pot mechanosynthesis of aromatic amides and dipeptides from
 carboxylic acids and amines
;
_journal_name_full Chem.Commun.
_journal_page_first 12100
_journal_paper_doi 10.1039/c2cc36613d
_journal_volume 48
_journal_year 2012
_chemical_formula_moiety 'C17 H12 F N O'
_chemical_formula_sum 'C17 H12 F N O'
_chemical_formula_weight 265.28
_chemical_name_systematic
;
?
;
_space_group_IT_number 2
_symmetry_cell_setting triclinic
_symmetry_Int_Tables_number 2
_symmetry_space_group_name_Hall '-P 1'
_symmetry_space_group_name_H-M 'P -1'
_atom_sites_solution_hydrogens geom
_atom_sites_solution_primary direct
_atom_sites_solution_secondary difmap
_audit_creation_method SHELXL-97
_cell_angle_alpha 71.230(5)
_cell_angle_beta 80.914(4)
_cell_angle_gamma 82.591(4)
_cell_formula_units_Z 2
_cell_length_a 5.0689(2)
_cell_length_b 10.5607(5)
_cell_length_c 12.7211(6)
_cell_measurement_reflns_used 4449
_cell_measurement_temperature 150
_cell_measurement_theta_max 28.3165
_cell_measurement_theta_min 4.2192
_cell_volume 634.44(5)
_computing_cell_refinement
;
CrysAlisPro, Oxford Diffraction Ltd.,
Version 1.171.34.44 (release 25-10-2010 CrysAlis171 .NET)
(compiled Oct 25 2010,18:11:34)
;
_computing_data_collection
;
CrysAlisPro, Oxford Diffraction Ltd.,
Version 1.171.34.44 (release 25-10-2010 CrysAlis171 .NET)
(compiled Oct 25 2010,18:11:34)
;
_computing_data_reduction
;
CrysAlisPro, Oxford Diffraction Ltd.,
Version 1.171.34.44 (release 25-10-2010 CrysAlis171 .NET)
(compiled Oct 25 2010,18:11:34)
;
_computing_structure_refinement 'SHELXL-97 (Sheldrick, 2008)'
_computing_structure_solution 'SHELXS-97 (Sheldrick, 2008)'
_diffrn_ambient_temperature 150
_diffrn_detector_area_resol_mean 16.3426
_diffrn_measured_fraction_theta_full 0.995
_diffrn_measured_fraction_theta_max 0.995
_diffrn_measurement_device_type 'Xcalibur, Sapphire3'
_diffrn_measurement_method '\w scans'
_diffrn_radiation_monochromator graphite
_diffrn_radiation_source 'Enhance (Mo) X-ray Source'
_diffrn_radiation_type MoK\a
_diffrn_radiation_wavelength 0.71073
_diffrn_reflns_av_R_equivalents 0.0200
_diffrn_reflns_av_sigmaI/netI 0.0194
_diffrn_reflns_limit_h_max 6
_diffrn_reflns_limit_h_min -6
_diffrn_reflns_limit_k_max 12
_diffrn_reflns_limit_k_min -12
_diffrn_reflns_limit_l_max 15
_diffrn_reflns_limit_l_min -15
_diffrn_reflns_number 6925
_diffrn_reflns_theta_full 25.00
_diffrn_reflns_theta_max 25.00
_diffrn_reflns_theta_min 4.23
_exptl_absorpt_coefficient_mu 0.097
_exptl_absorpt_correction_T_max 1.00000
_exptl_absorpt_correction_T_min 0.86154
_exptl_absorpt_correction_type multi-scan
_exptl_absorpt_process_details
;
CrysAlisPro, Oxford Diffraction Ltd.,
Version 1.171.34.44 (release 25-10-2010 CrysAlis171 .NET)
(compiled Oct 25 2010,18:11:34)
Empirical absorption correction using spherical harmonics,
implemented in SCALE3 ABSPACK scaling algorithm.
;
_exptl_crystal_colour colorless
_exptl_crystal_density_diffrn 1.389
_exptl_crystal_density_method 'not measured'
_exptl_crystal_description prism
_exptl_crystal_F_000 276
_exptl_crystal_size_max 0.50
_exptl_crystal_size_mid 0.20
_exptl_crystal_size_min 0.10
_refine_diff_density_max 0.156
_refine_diff_density_min -0.170
_refine_diff_density_rms 0.037
_refine_ls_extinction_method none
_refine_ls_goodness_of_fit_ref 1.056
_refine_ls_hydrogen_treatment constr
_refine_ls_matrix_type full
_refine_ls_number_parameters 181
_refine_ls_number_reflns 2216
_refine_ls_number_restraints 0
_refine_ls_restrained_S_all 1.056
_refine_ls_R_factor_all 0.0395
_refine_ls_R_factor_gt 0.0336
_refine_ls_shift/su_max 0.000
_refine_ls_shift/su_mean 0.000
_refine_ls_structure_factor_coef Fsqd
_refine_ls_weighting_details 'calc w=1/[\s^2^(Fo^2^)+(0.0480P)^2^+0.1383P] where P=(Fo^2^+2Fc^2^)/3'
_refine_ls_weighting_scheme calc
_refine_ls_wR_factor_gt 0.0876
_refine_ls_wR_factor_ref 0.0918
_reflns_number_gt 1921
_reflns_number_total 2216
_reflns_threshold_expression >2\s(I)
_cod_data_source_file c2cc36613d.txt
_cod_data_source_block 2d
_cod_original_cell_volume 634.45(5)
_cod_database_code 7108662

loop_
_symmetry_equiv_pos_as_xyz
'x, y, z'
'-x, -y, -z'

loop_
_atom_site_label
_atom_site_type_symbol
_atom_site_fract_x
_atom_site_fract_y
_atom_site_fract_z
_atom_site_U_iso_or_equiv
_atom_site_adp_type
_atom_site_occupancy
_atom_site_symmetry_multiplicity
_atom_site_calc_flag
_atom_site_refinement_flags
C1 C 0.3395(2) 0.23345(12) 0.46122(10) 0.0213(3) Uani 1 1 d .
C2 C 0.3014(2) 0.32204(12) 0.34580(10) 0.0219(3) Uani 1 1 d .
C3 C 0.1410(2) 0.28587(13) 0.28448(11) 0.0249(3) Uani 1 1 d .
H3 H 0.0473 0.2075 0.3178 0.030 Uiso 1 1 calc R
C4 C 0.1132(3) 0.36297(14) 0.17326(11) 0.0287(3) Uani 1 1 d .
H4 H 0.0036 0.3357 0.1317 0.034 Uiso 1 1 calc R
C5 C 0.2435(3) 0.47685(14) 0.12490(11) 0.0290(3) Uani 1 1 d .
H5 H 0.2245 0.5281 0.0496 0.035 Uiso 1 1 calc R
C6 C 0.4066(2) 0.51969(13) 0.18530(11) 0.0254(3) Uani 1 1 d .
C7 C 0.5392(3) 0.63942(13) 0.13602(11) 0.0302(3) Uani 1 1 d .
H7 H 0.5191 0.6915 0.0610 0.036 Uiso 1 1 calc R
C8 C 0.6949(3) 0.68052(14) 0.19501(12) 0.0319(3) Uani 1 1 d .
H8 H 0.7838 0.7603 0.1609 0.038 Uiso 1 1 calc R
C9 C 0.7234(3) 0.60453(13) 0.30647(11) 0.0296(3) Uani 1 1 d .
H9 H 0.8305 0.6341 0.3474 0.036 Uiso 1 1 calc R
C10 C 0.5995(2) 0.48892(13) 0.35668(11) 0.0249(3) Uani 1 1 d .
H10 H 0.6211 0.4392 0.4321 0.030 Uiso 1 1 calc R
C11 C 0.4388(2) 0.44205(12) 0.29748(10) 0.0221(3) Uani 1 1 d .
C12 C 0.1032(2) 0.09939(12) 0.63871(10) 0.0223(3) Uani 1 1 d .
C13 C 0.3053(2) 0.00007(12) 0.67665(11) 0.0253(3) Uani 1 1 d .
H13 H 0.4583 -0.0133 0.6265 0.030 Uiso 1 1 calc R
C14 C 0.2836(3) -0.07932(13) 0.78751(11) 0.0288(3) Uani 1 1 d .
H14 H 0.4209 -0.1472 0.8142 0.035 Uiso 1 1 calc R
C15 C 0.0599(3) -0.05815(13) 0.85822(11) 0.0285(3) Uani 1 1 d .
C16 C -0.1438(3) 0.03855(14) 0.82356(11) 0.0295(3) Uani 1 1 d .
H16 H -0.2966 0.0507 0.8743 0.035 Uiso 1 1 calc R
C17 C -0.1207(2) 0.11795(13) 0.71265(11) 0.0269(3) Uani 1 1 d .
H17 H -0.2590 0.1857 0.6869 0.032 Uiso 1 1 calc R
N1 N 0.11512(19) 0.18306(10) 0.52608(8) 0.0231(3) Uani 1 1 d .
H1 H -0.0355 0.2040 0.4958 0.028 Uiso 1 1 calc R
O1 O 0.56083(16) 0.20717(9) 0.49528(7) 0.0282(2) Uani 1 1 d .
F1 F 0.03917(18) -0.13724(9) 0.96699(6) 0.0419(2) Uani 1 1 d .

loop_
_atom_site_aniso_label
_atom_site_aniso_U_11
_atom_site_aniso_U_22
_atom_site_aniso_U_33
_atom_site_aniso_U_23
_atom_site_aniso_U_13
_atom_site_aniso_U_12
C1 0.0200(6) 0.0217(6) 0.0237(6) -0.0082(5) -0.0033(5) -0.0030(5)
C2 0.0175(6) 0.0243(6) 0.0228(6) -0.0074(5) -0.0005(5) 0.0000(5)
C3 0.0220(6) 0.0247(6) 0.0280(7) -0.0074(5) -0.0037(5) -0.0024(5)
C4 0.0281(7) 0.0335(7) 0.0271(7) -0.0115(6) -0.0087(5) -0.0007(6)
C5 0.0307(7) 0.0318(7) 0.0210(7) -0.0046(6) -0.0051(5) 0.0023(6)
C6 0.0233(6) 0.0254(7) 0.0247(7) -0.0069(5) 0.0006(5) 0.0016(5)
C7 0.0325(7) 0.0256(7) 0.0257(7) -0.0022(6) 0.0019(6) 0.0002(5)
C8 0.0311(7) 0.0237(7) 0.0374(8) -0.0072(6) 0.0045(6) -0.0064(5)
C9 0.0292(7) 0.0279(7) 0.0341(8) -0.0132(6) -0.0004(6) -0.0058(5)
C10 0.0244(6) 0.0259(7) 0.0244(7) -0.0085(5) -0.0010(5) -0.0020(5)
C11 0.0190(6) 0.0226(6) 0.0235(7) -0.0081(5) 0.0004(5) 0.0011(5)
C12 0.0210(6) 0.0239(6) 0.0231(7) -0.0061(5) -0.0042(5) -0.0072(5)
C13 0.0242(6) 0.0224(6) 0.0281(7) -0.0062(5) -0.0009(5) -0.0048(5)
C14 0.0302(7) 0.0228(7) 0.0323(8) -0.0042(6) -0.0085(6) -0.0037(5)
C15 0.0370(7) 0.0277(7) 0.0207(7) -0.0029(5) -0.0057(6) -0.0115(6)
C16 0.0282(7) 0.0355(7) 0.0253(7) -0.0099(6) 0.0008(5) -0.0085(6)
C17 0.0219(6) 0.0298(7) 0.0287(7) -0.0077(6) -0.0036(5) -0.0042(5)
N1 0.0168(5) 0.0276(6) 0.0233(6) -0.0039(5) -0.0049(4) -0.0036(4)
O1 0.0201(5) 0.0336(5) 0.0272(5) -0.0021(4) -0.0055(4) -0.0049(4)
F1 0.0553(5) 0.0405(5) 0.0233(4) 0.0011(4) -0.0043(4) -0.0092(4)

loop_
_atom_type_symbol
_atom_type_description
_atom_type_scat_dispersion_real
_atom_type_scat_dispersion_imag
_atom_type_scat_source
C C 0.0033 0.0016 'International Tables Vol C Tables 4.2.6.8 and 6.1.1.4'
H H 0.0000 0.0000 'International Tables Vol C Tables 4.2.6.8 and 6.1.1.4'
N N 0.0061 0.0033 'International Tables Vol C Tables 4.2.6.8 and 6.1.1.4'
O O 0.0106 0.0060 'International Tables Vol C Tables 4.2.6.8 and 6.1.1.4'
F F 0.0171 0.0103 'International Tables Vol C Tables 4.2.6.8 and 6.1.1.4'

loop_
_geom_angle_atom_site_label_1
_geom_angle_atom_site_label_2
_geom_angle_atom_site_label_3
_geom_angle
O1 C1 N1 122.08(12)
O1 C1 C2 122.27(11)
N1 C1 C2 115.65(11)
C3 C2 C11 120.05(12)
C3 C2 C1 119.65(11)
C11 C2 C1 120.27(11)
C2 C3 C4 121.08(12)
C2 C3 H3 119.5
C4 C3 H3 119.5
C5 C4 C3 120.09(12)
C5 C4 H4 120.0
C3 C4 H4 120.0
C4 C5 C6 120.94(12)
C4 C5 H5 119.5
C6 C5 H5 119.5
C5 C6 C7 121.21(12)
C5 C6 C11 119.62(12)
C7 C6 C11 119.18(12)
C8 C7 C6 120.88(13)
C8 C7 H7 119.6
C6 C7 H7 119.6
C7 C8 C9 119.84(12)
C7 C8 H8 120.1
C9 C8 H8 120.1
C10 C9 C8 121.01(12)
C10 C9 H9 119.5
C8 C9 H9 119.5
C9 C10 C11 120.74(12)
C9 C10 H10 119.6
C11 C10 H10 119.6
C10 C11 C6 118.33(12)
C10 C11 C2 123.44(12)
C6 C11 C2 118.21(11)
C17 C12 C13 119.61(12)
C17 C12 N1 118.07(11)
C13 C12 N1 122.31(11)
C14 C13 C12 120.06(12)
C14 C13 H13 120.0
C12 C13 H13 120.0
C15 C14 C13 118.77(12)
C15 C14 H14 120.6
C13 C14 H14 120.6
F1 C15 C16 118.84(12)
F1 C15 C14 118.43(12)
C16 C15 C14 122.73(13)
C15 C16 C17 118.25(12)
C15 C16 H16 120.9
C17 C16 H16 120.9
C16 C17 C12 120.57(12)
C16 C17 H17 119.7
C12 C17 H17 119.7
C1 N1 C12 125.31(10)
C1 N1 H1 117.3
C12 N1 H1 117.3

loop_
_geom_bond_atom_site_label_1
_geom_bond_atom_site_label_2
_geom_bond_distance
C1 O1 1.2325(18)
C1 N1 1.3546(18)
C1 C2 1.4924(17)
C2 C3 1.3740(18)
C2 C11 1.4353(18)
C3 C4 1.4059(19)
C3 H3 0.9500
C4 C5 1.364(2)
C4 H4 0.9500
C5 C6 1.414(2)
C5 H5 0.9500
C6 C7 1.421(2)
C6 C11 1.4217(18)
C7 C8 1.363(2)
C7 H7 0.9500
C8 C9 1.406(2)
C8 H8 0.9500
C9 C10 1.3646(19)
C9 H9 0.9500
C10 C11 1.4191(19)
C10 H10 0.9500
C12 C17 1.3913(19)
C12 C13 1.3913(19)
C12 N1 1.4174(16)
C13 C14 1.3848(19)
C13 H13 0.9500
C14 C15 1.374(2)
C14 H14 0.9500
C15 F1 1.3624(15)
C15 C16 1.373(2)
C16 C17 1.3854(19)
C16 H16 0.9500
C17 H17 0.9500
N1 H1 0.8800
